data_7202880
loop_
_publ_author_name
'Tian, Yu-Peng'
'Li, Lin'
'Zhang, Ju-Zhou'
'Yang, Jia-Xiang'
'Zhou, Hong-ping'
'Wu, Jie-ying'
'Sun, Ping-ping'
'Tao, Li-min'
'Guo, Ya-hui'
'Wang, Chuan-Kui'
'Xing, Hui'
'Huang, Wen-hao'
'Tao, Xu-Tang'
'Jiang, Min-Hua'

_publ_section_title
;
 Investigations and facile synthesis of a series of novel
 multi-functional two-photon absorption materials
;
_journal_issue 34
_journal_name_full 'Journal of Materials Chemistry'
_journal_page_first 3646
_journal_paper_doi 10.1039/b703853d
_journal_volume 17
_journal_year 2007
_chemical_formula_sum 'C27 H18 N4'
_chemical_formula_weight 398.45
_chemical_name_systematic
;
?
;
_space_group_IT_number 148
_symmetry_cell_setting rhombohedral
_symmetry_space_group_name_Hall '-R 3'
_symmetry_space_group_name_H-M 'R -3 :H'
_atom_sites_solution_hydrogens geom
_atom_sites_solution_primary direct
_atom_sites_solution_secondary difmap
_audit_creation_method SHELXL-97
_cell_angle_alpha 90.000(5)
_cell_angle_beta 90.000(5)
_cell_angle_gamma 120.000(5)
_cell_formula_units_Z 6
_cell_length_a 15.244(5)
_cell_length_b 15.244(5)
_cell_length_c 16.059(5)
_cell_measurement_temperature 293(2)
_cell_volume 3231.8(18)
_computing_structure_refinement 'SHELXL-97 (Sheldrick, 1997)'
_computing_structure_solution 'SHELXS-97 (Sheldrick, 1990)'
_diffrn_ambient_temperature 293(2)
_diffrn_measured_fraction_theta_full 0.980
_diffrn_measured_fraction_theta_max 0.980
_diffrn_radiation_monochromator graphite
_diffrn_radiation_source 'fine-focus sealed tube'
_diffrn_radiation_type MoK\a
_diffrn_radiation_wavelength 0.71069
_diffrn_reflns_av_R_equivalents 0.0629
_diffrn_reflns_av_sigmaI/netI 0.0709
_diffrn_reflns_limit_h_max 20
_diffrn_reflns_limit_h_min -19
_diffrn_reflns_limit_k_max 20
_diffrn_reflns_limit_k_min -18
_diffrn_reflns_limit_l_max 20
_diffrn_reflns_limit_l_min -21
_diffrn_reflns_number 7129
_diffrn_reflns_theta_full 28.57
_diffrn_reflns_theta_max 28.57
_diffrn_reflns_theta_min 2.00
_exptl_absorpt_coefficient_mu 0.074
_exptl_absorpt_correction_T_max 0.9831
_exptl_absorpt_correction_T_min 0.9673
_exptl_crystal_density_diffrn 1.228
_exptl_crystal_density_method 'not measured'
_exptl_crystal_F_000 1248
_exptl_crystal_size_max 0.45
_exptl_crystal_size_mid 0.37
_exptl_crystal_size_min 0.23
_refine_diff_density_max 0.449
_refine_diff_density_min -0.177
_refine_diff_density_rms 0.050
_refine_ls_extinction_method none
_refine_ls_goodness_of_fit_ref 0.939
_refine_ls_hydrogen_treatment constr
_refine_ls_matrix_type full
_refine_ls_number_parameters 94
_refine_ls_number_reflns 1806
_refine_ls_number_restraints 0
_refine_ls_restrained_S_all 0.939
_refine_ls_R_factor_all 0.1803
_refine_ls_R_factor_gt 0.0757
_refine_ls_shift/su_max 0.000
_refine_ls_shift/su_mean 0.000
_refine_ls_structure_factor_coef Fsqd
_refine_ls_weighting_details 'calc w=1/[\s^2^(Fo^2^)+(0.0673P)^2^+10.6538P] where P=(Fo^2^+2Fc^2^)/3'
_refine_ls_weighting_scheme calc
_refine_ls_wR_factor_gt 0.1830
_refine_ls_wR_factor_ref 0.2335
_reflns_number_gt 701
_reflns_number_total 1806
_reflns_threshold_expression >2sigma(I)
_cod_data_source_file b703853d.txt
_cod_data_source_block tian245
_cod_depositor_comments
;
The following automatic conversions were performed:
'_symmetry_cell_setting' value 'Rhombohedral' changed to 'rhombohedral'
according to '/home/saulius/struct/CIF-dictionaries/cif_core.dic'
dictionary named 'cif_core.dic' version 2.4.1 from
2010-06-29.

'_refine_ls_hydrogen_treatment' value 'CONSTR' changed to
'constr' according to '/home/saulius/struct/CIF-dictionaries/cif_core.dic'
dictionary named 'cif_core.dic' version 2.4.1 from 2010-06-29.

Automatic conversion script
Id: cif_fix_enum 1527 2010-12-29 10:47:43Z saulius 
;
_cod_original_sg_symbol_H-M 'R-3 '
_cod_database_code 7202880

loop_
_symmetry_equiv_pos_as_xyz
'x, y, z'
'-y, x-y, z'
'-x+y, -x, z'
'x+2/3, y+1/3, z+1/3'
'-y+2/3, x-y+1/3, z+1/3'
'-x+y+2/3, -x+1/3, z+1/3'
'x+1/3, y+2/3, z+2/3'
'-y+1/3, x-y+2/3, z+2/3'
'-x+y+1/3, -x+2/3, z+2/3'
'-x, -y, -z'
'y, -x+y, -z'
'x-y, x, -z'
'-x+2/3, -y+1/3, -z+1/3'
'y+2/3, -x+y+1/3, -z+1/3'
'x-y+2/3, x+1/3, -z+1/3'
'-x+1/3, -y+2/3, -z+2/3'
'y+1/3, -x+y+2/3, -z+2/3'
'x-y+1/3, x+2/3, -z+2/3'

loop_
_atom_site_label
_atom_site_type_symbol
_atom_site_fract_x
_atom_site_fract_y
_atom_site_fract_z
_atom_site_U_iso_or_equiv
_atom_site_adp_type
_atom_site_occupancy
_atom_site_symmetry_multiplicity
_atom_site_calc_flag
_atom_site_refinement_flags
_atom_site_disorder_assembly
_atom_site_disorder_group
N1 N 1.0000 1.0000 0.3515(3) 0.0541(12) Uani 1 3 d S . .
C1 C 0.9201(2) 0.8981(2) 0.3601(2) 0.0508(8) Uani 1 1 d . . .
C6 C 0.9301(3) 0.8298(2) 0.4100(2) 0.0566(9) Uani 1 1 d . . .
H6 H 0.9914 0.8488 0.4363 0.068 Uiso 1 1 calc R . .
C5 C 0.8483(3) 0.7326(3) 0.4208(2) 0.0634(10) Uani 1 1 d . . .
H5 H 0.8559 0.6870 0.4541 0.076 Uiso 1 1 calc R . .
C3 C 0.7483(3) 0.7700(3) 0.3328(3) 0.0725(11) Uani 1 1 d . . .
H3 H 0.6870 0.7508 0.3064 0.087 Uiso 1 1 calc R . .
C2 C 0.8284(3) 0.8657(3) 0.3198(2) 0.0655(10) Uani 1 1 d . . .
H2 H 0.8211 0.9093 0.2836 0.079 Uiso 1 1 calc R . .
C4 C 0.7558(3) 0.7022(3) 0.3833(2) 0.0651(10) Uani 1 1 d . . .
C7 C 0.6636(3) 0.6016(3) 0.3988(3) 0.0848(13) Uani 1 1 d . . .
H7 H 0.6026 0.5924 0.3782 0.102 Uiso 1 1 calc R . .
C8 C 0.6606(4) 0.5292(3) 0.4367(3) 0.0922(14) Uani 1 1 d . . .
H8 H 0.7216 0.5348 0.4535 0.111 Uiso 1 1 calc R . .
C9 C 0.5674(4) 0.4358(4) 0.4565(3) 0.0972(15) Uani 1 1 d . . .
N2 N 0.4961(3) 0.3616(3) 0.4757(3) 0.1148(15) Uani 1 1 d . . .

loop_
_atom_site_aniso_label
_atom_site_aniso_U_11
_atom_site_aniso_U_22
_atom_site_aniso_U_33
_atom_site_aniso_U_23
_atom_site_aniso_U_13
_atom_site_aniso_U_12
N1 0.0462(16) 0.0462(16) 0.070(3) 0.000 0.000 0.0231(8)
C1 0.0482(19) 0.0459(18) 0.0567(19) -0.0051(15) 0.0008(15) 0.0223(15)
C6 0.061(2) 0.054(2) 0.059(2) -0.0034(16) -0.0038(16) 0.0317(18)
C5 0.081(3) 0.049(2) 0.064(2) 0.0015(17) 0.002(2) 0.036(2)
C3 0.057(2) 0.061(2) 0.085(3) -0.003(2) -0.012(2) 0.0183(19)
C2 0.058(2) 0.057(2) 0.075(2) 0.0018(18) -0.0099(18) 0.0236(18)
C4 0.060(2) 0.049(2) 0.072(2) -0.0101(18) -0.0022(19) 0.0165(18)
C7 0.089(3) 0.069(3) 0.090(3) -0.008(2) -0.014(2) 0.034(2)
C8 0.099(3) 0.071(3) 0.099(3) 0.002(3) 0.003(3) 0.036(3)
C9 0.103(4) 0.063(3) 0.103(4) 0.000(3) 0.003(3) 0.024(3)
N2 0.102(3) 0.066(2) 0.143(4) 0.010(3) -0.003(3) 0.018(2)

loop_
_atom_type_symbol
_atom_type_description
_atom_type_scat_dispersion_real
_atom_type_scat_dispersion_imag
_atom_type_scat_source
C C 0.0033 0.0016 'International Tables Vol C Tables 4.2.6.8 and 6.1.1.4'
H H 0.0000 0.0000 'International Tables Vol C Tables 4.2.6.8 and 6.1.1.4'
N N 0.0061 0.0033 'International Tables Vol C Tables 4.2.6.8 and 6.1.1.4'

loop_
_geom_angle_atom_site_label_1
_geom_angle_atom_site_label_2
_geom_angle_atom_site_label_3
_geom_angle
_geom_angle_site_symmetry_1
_geom_angle_site_symmetry_3
_geom_angle_publ_flag
C1 N1 C1 119.07(8) 2_765 . ?
C1 N1 C1 119.07(8) 2_765 3_675 ?
C1 N1 C1 119.07(8) . 3_675 ?
C6 C1 C2 118.3(3) . . ?
C6 C1 N1 121.5(3) . . ?
C2 C1 N1 120.2(3) . . ?
C5 C6 C1 119.8(3) . . ?
C6 C5 C4 121.6(3) . . ?
C4 C3 C2 122.1(4) . . ?
C3 C2 C1 120.6(3) . . ?
C3 C4 C5 117.6(3) . . ?
C3 C4 C7 119.1(4) . . ?
C5 C4 C7 123.3(4) . . ?
C8 C7 C4 126.3(5) . . ?
C7 C8 C9 124.0(5) . . ?
N2 C9 C8 176.5(6) . . ?

loop_
_geom_bond_atom_site_label_1
_geom_bond_atom_site_label_2
_geom_bond_distance
_geom_bond_site_symmetry_2
_geom_bond_publ_flag
N1 C1 1.423(3) 2_765 ?
N1 C1 1.423(3) . ?
N1 C1 1.423(3) 3_675 ?
C1 C6 1.381(4) . ?
C1 C2 1.389(4) . ?
C6 C5 1.390(5) . ?
C5 C4 1.383(5) . ?
C3 C4 1.362(5) . ?
C3 C2 1.372(5) . ?
C4 C7 1.494(5) . ?
C7 C8 1.241(5) . ?
C8 C9 1.458(6) . ?
C9 N2 1.151(5) . ?

loop_
_geom_torsion_atom_site_label_1
_geom_torsion_atom_site_label_2
_geom_torsion_atom_site_label_3
_geom_torsion_atom_site_label_4
_geom_torsion
_geom_torsion_site_symmetry_1
_geom_torsion_site_symmetry_2
_geom_torsion_site_symmetry_3
_geom_torsion_site_symmetry_4
_geom_torsion_publ_flag
C1 N1 C1 C6 29.0(6) 2_765 . . . ?
C1 N1 C1 C6 -131.9(3) 3_675 . . . ?
C1 N1 C1 C2 -152.8(3) 2_765 . . . ?
C1 N1 C1 C2 46.4(6) 3_675 . . . ?
C2 C1 C6 C5 -2.1(5) . . . . ?
N1 C1 C6 C5 176.1(3) . . . . ?
C1 C6 C5 C4 -0.6(5) . . . . ?
C4 C3 C2 C1 -2.0(6) . . . . ?
C6 C1 C2 C3 3.4(5) . . . . ?
N1 C1 C2 C3 -174.9(3) . . . . ?
C2 C3 C4 C5 -0.8(6) . . . . ?
C2 C3 C4 C7 176.1(4) . . . . ?
C6 C5 C4 C3 2.0(5) . . . . ?
C6 C5 C4 C7 -174.7(3) . . . . ?
C3 C4 C7 C8 172.9(5) . . . . ?
C5 C4 C7 C8 -10.4(7) . . . . ?
C4 C7 C8 C9 174.4(4) . . . . ?
C7 C8 C9 N2 -149(9) . . . . ?
